data_2235830
loop_
_publ_author_name
'Saeed, Aamer'
'Arshad, Ifzan'
'Fl\"orke, Ulrich'

_publ_section_title
;
 <i>N</i>'-(2,4-Dinitrophenyl)benzohydrazide
;
_journal_coeditor_code HB6871
_journal_issue 8
_journal_name_full 'Acta Crystallographica Section E'
_journal_page_first o2418
_journal_paper_doi 10.1107/S1600536812030619
_journal_volume 68
_journal_year 2012
_chemical_formula_iupac 'C13 H10 N4 O5'
_chemical_formula_moiety 'C13 H10 N4 O5'
_chemical_formula_sum 'C13 H10 N4 O5'
_chemical_formula_weight 302.25
_chemical_name_systematic
;
<i>N</i>'-(2,4-Dinitrophenyl)benzohydrazide
;
_space_group_IT_number 5
_symmetry_cell_setting monoclinic
_symmetry_space_group_name_Hall 'C 2y'
_symmetry_space_group_name_H-M 'C 1 2 1'
_atom_sites_solution_hydrogens difmap
_atom_sites_solution_primary direct
_atom_sites_solution_secondary difmap
_audit_creation_method SHELXL-97
_cell_angle_alpha 90.00
_cell_angle_beta 93.830(2)
_cell_angle_gamma 90.00
_cell_formula_units_Z 4
_cell_length_a 13.5714(10)
_cell_length_b 8.4621(6)
_cell_length_c 11.4547(9)
_cell_measurement_reflns_used 2900
_cell_measurement_temperature 130(2)
_cell_measurement_theta_max 28.06
_cell_measurement_theta_min 2.83
_cell_volume 1312.55(17)
_computing_cell_refinement 'SAINT (Bruker, 2002)'
_computing_data_collection 'SMART (Bruker, 2002)'
_computing_data_reduction 'SAINT (Bruker, 2002)'
_computing_molecular_graphics 'SHELXTL (Sheldrick, 2008)'
_computing_publication_material 'SHELXTL (Sheldrick, 2008)'
_computing_structure_refinement 'SHELXTL (Sheldrick, 2008)'
_computing_structure_solution 'SHELXTL (Sheldrick, 2008)'
_diffrn_ambient_temperature 130(2)
_diffrn_measured_fraction_theta_full 0.999
_diffrn_measured_fraction_theta_max 0.999
_diffrn_measurement_device_type 'Bruker SMART APEX'
_diffrn_measurement_method '\f and \w scans'
_diffrn_radiation_monochromator graphite
_diffrn_radiation_source 'sealed tube'
_diffrn_radiation_type MoK\a
_diffrn_radiation_wavelength 0.71073
_diffrn_reflns_av_R_equivalents 0.0176
_diffrn_reflns_av_sigmaI/netI 0.0161
_diffrn_reflns_limit_h_max 17
_diffrn_reflns_limit_h_min -17
_diffrn_reflns_limit_k_max 10
_diffrn_reflns_limit_k_min -11
_diffrn_reflns_limit_l_max 15
_diffrn_reflns_limit_l_min -15
_diffrn_reflns_number 6295
_diffrn_reflns_theta_full 27.88
_diffrn_reflns_theta_max 27.88
_diffrn_reflns_theta_min 1.78
_exptl_absorpt_coefficient_mu 0.121
_exptl_absorpt_correction_T_max 0.9774
_exptl_absorpt_correction_T_min 0.9443
_exptl_absorpt_correction_type multi-scan
_exptl_absorpt_process_details '(SADABS; Sheldrick, 2004)'
_exptl_crystal_colour yellow
_exptl_crystal_density_diffrn 1.530
_exptl_crystal_density_method 'not measured'
_exptl_crystal_description prism
_exptl_crystal_F_000 624
_exptl_crystal_size_max 0.48
_exptl_crystal_size_mid 0.20
_exptl_crystal_size_min 0.19
_refine_diff_density_max 0.320
_refine_diff_density_min -0.173
_refine_ls_extinction_method none
_refine_ls_goodness_of_fit_ref 1.056
_refine_ls_hydrogen_treatment mixed
_refine_ls_matrix_type full
_refine_ls_number_parameters 206
_refine_ls_number_reflns 1673
_refine_ls_number_restraints 1
_refine_ls_restrained_S_all 1.056
_refine_ls_R_factor_all 0.0313
_refine_ls_R_factor_gt 0.0297
_refine_ls_shift/su_max 0.000
_refine_ls_shift/su_mean 0.000
_refine_ls_structure_factor_coef Fsqd
_refine_ls_weighting_details 'calc w=1/[\s^2^(Fo^2^)+(0.0550P)^2^+0.2958P] where P=(Fo^2^+2Fc^2^)/3'
_refine_ls_weighting_scheme calc
_refine_ls_wR_factor_gt 0.0815
_refine_ls_wR_factor_ref 0.0830
_reflns_number_gt 1599
_reflns_number_total 1673
_reflns_threshold_expression I>2\s(I)
_cod_data_source_file hb6871.cif
_cod_data_source_block I
_cod_original_sg_symbol_H-M 'C 2'
_cod_database_code 2235830
_cod_database_fobs_code 2235830

loop_
_symmetry_equiv_pos_as_xyz
'x, y, z'
'-x, y, -z'
'x+1/2, y+1/2, z'
'-x+1/2, y+1/2, -z'

loop_
_atom_site_type_symbol
_atom_site_label
_atom_site_fract_x
_atom_site_fract_y
_atom_site_fract_z
_atom_site_U_iso_or_equiv
_atom_site_adp_type
_atom_site_calc_flag
_atom_site_refinement_flags
_atom_site_occupancy
_atom_site_symmetry_multiplicity
O O1 0.17978(9) 0.28363(16) -0.09274(11) 0.0246(3) Uani d . 1 1
O O2 -0.07017(10) 0.5010(2) 0.29368(13) 0.0372(4) Uani d . 1 1
O O3 -0.01782(10) 0.57932(19) 0.12955(11) 0.0279(3) Uani d . 1 1
O O4 0.11363(10) 0.1665(2) 0.55486(12) 0.0357(4) Uani d . 1 1
O O5 0.25511(12) 0.0749(2) 0.51048(13) 0.0336(3) Uani d . 1 1
N N1 0.23735(12) 0.5032(2) 0.00043(13) 0.0236(3) Uani d . 1 1
H H1 0.2805(17) 0.586(3) 0.0130(19) 0.027(4) Uiso d . 1 1
N N2 0.15908(12) 0.5061(2) 0.07220(13) 0.0236(3) Uani d . 1 1
H H2 0.1069(18) 0.542(3) 0.0466(19) 0.027(4) Uiso d . 1 1
N N3 -0.00676(11) 0.50411(19) 0.22250(13) 0.0236(3) Uani d . 1 1
N N4 0.18149(11) 0.1576(2) 0.48955(13) 0.0251(3) Uani d . 1 1
C C1 0.24091(12) 0.3905(2) -0.08297(14) 0.0205(3) Uani d . 1 1
C C2 0.32573(13) 0.4038(2) -0.15959(15) 0.0211(3) Uani d . 1 1
C C3 0.32016(14) 0.3169(2) -0.26364(15) 0.0245(4) Uani d . 1 1
H H3A 0.2639 0.2531 -0.2835 0.029 Uiso calc R 1 1
C C4 0.39670(14) 0.3239(3) -0.33789(16) 0.0270(4) Uani d . 1 1
H H4A 0.3925 0.2654 -0.4088 0.032 Uiso calc R 1 1
C C5 0.47950(14) 0.4162(2) -0.30909(17) 0.0278(4) Uani d . 1 1
H H5A 0.5319 0.4204 -0.3601 0.033 Uiso calc R 1 1
C C6 0.48556(14) 0.5025(3) -0.20550(17) 0.0278(4) Uani d . 1 1
H H6A 0.5422 0.5655 -0.1858 0.033 Uiso calc R 1 1
C C7 0.40929(13) 0.4967(2) -0.13092(15) 0.0245(4) Uani d . 1 1
H H7A 0.4137 0.5558 -0.0603 0.029 Uiso calc R 1 1
C C8 0.16356(12) 0.4225(2) 0.17329(14) 0.0193(3) Uani d . 1 1
C C9 0.08447(12) 0.4188(2) 0.24836(15) 0.0196(3) Uani d . 1 1
C C10 0.09033(13) 0.3322(2) 0.35177(15) 0.0208(3) Uani d . 1 1
H H10A 0.0366 0.3305 0.4008 0.025 Uiso calc R 1 1
C C11 0.17514(12) 0.2492(2) 0.38177(15) 0.0210(3) Uani d . 1 1
C C12 0.25477(13) 0.2501(2) 0.31123(15) 0.0221(4) Uani d . 1 1
H H12A 0.3128 0.1915 0.3334 0.027 Uiso calc R 1 1
C C13 0.24890(12) 0.3360(2) 0.20964(15) 0.0222(4) Uani d . 1 1
H H13A 0.3038 0.3373 0.1624 0.027 Uiso calc R 1 1

loop_
_atom_site_aniso_label
_atom_site_aniso_U_11
_atom_site_aniso_U_22
_atom_site_aniso_U_33
_atom_site_aniso_U_12
_atom_site_aniso_U_13
_atom_site_aniso_U_23
O1 0.0219(6) 0.0214(6) 0.0306(6) -0.0018(5) 0.0028(5) 0.0007(5)
O2 0.0236(7) 0.0448(9) 0.0449(8) 0.0141(7) 0.0145(6) 0.0069(7)
O3 0.0240(6) 0.0297(7) 0.0294(6) 0.0053(6) -0.0025(5) -0.0004(6)
O4 0.0279(7) 0.0482(10) 0.0319(7) 0.0008(7) 0.0084(5) 0.0095(7)
O5 0.0320(7) 0.0326(8) 0.0354(7) 0.0077(7) -0.0031(5) 0.0069(6)
N1 0.0225(7) 0.0249(8) 0.0243(6) -0.0025(7) 0.0078(6) -0.0003(6)
N2 0.0185(7) 0.0284(8) 0.0244(7) 0.0034(7) 0.0054(6) 0.0001(7)
N3 0.0183(7) 0.0231(8) 0.0296(7) 0.0032(6) 0.0020(5) -0.0042(6)
N4 0.0237(7) 0.0252(8) 0.0261(7) -0.0012(6) -0.0006(6) 0.0015(7)
C1 0.0187(8) 0.0204(8) 0.0223(7) 0.0026(7) 0.0001(6) 0.0051(6)
C2 0.0199(8) 0.0206(8) 0.0227(8) 0.0022(7) 0.0016(6) 0.0039(7)
C3 0.0247(9) 0.0234(9) 0.0255(8) -0.0012(7) 0.0013(6) 0.0005(7)
C4 0.0293(9) 0.0271(9) 0.0248(8) 0.0039(8) 0.0040(7) 0.0024(7)
C5 0.0246(9) 0.0285(10) 0.0311(9) 0.0041(8) 0.0079(7) 0.0077(8)
C6 0.0211(8) 0.0269(10) 0.0353(9) -0.0004(8) 0.0013(7) 0.0052(8)
C7 0.0231(8) 0.0241(9) 0.0261(8) 0.0000(8) -0.0002(6) 0.0003(7)
C8 0.0174(8) 0.0180(8) 0.0228(8) 0.0000(7) 0.0033(6) -0.0036(7)
C9 0.0145(7) 0.0192(8) 0.0252(8) 0.0017(6) 0.0021(6) -0.0042(7)
C10 0.0162(7) 0.0217(8) 0.0250(8) -0.0005(7) 0.0047(6) -0.0040(7)
C11 0.0209(8) 0.0189(8) 0.0230(7) -0.0009(7) 0.0011(6) -0.0024(6)
C12 0.0176(8) 0.0212(9) 0.0273(8) 0.0022(7) 0.0005(6) -0.0036(7)
C13 0.0161(7) 0.0239(9) 0.0269(8) 0.0006(7) 0.0049(6) -0.0057(7)

loop_
_atom_type_symbol
_atom_type_description
_atom_type_scat_dispersion_real
_atom_type_scat_dispersion_imag
_atom_type_scat_source
C C 0.0033 0.0016 'International Tables Vol C Tables 4.2.6.8 and 6.1.1.4'
H H 0.0000 0.0000 'International Tables Vol C Tables 4.2.6.8 and 6.1.1.4'
N N 0.0061 0.0033 'International Tables Vol C Tables 4.2.6.8 and 6.1.1.4'
O O 0.0106 0.0060 'International Tables Vol C Tables 4.2.6.8 and 6.1.1.4'

loop_
_geom_angle_atom_site_label_1
_geom_angle_atom_site_label_2
_geom_angle_atom_site_label_3
_geom_angle
C1 N1 N2 119.72(16)
C1 N1 H1 126.7(14)
N2 N1 H1 113.5(14)
C8 N2 N1 120.36(15)
C8 N2 H2 119.7(16)
N1 N2 H2 118.6(15)
O2 N3 O3 122.17(14)
O2 N3 C9 118.85(15)
O3 N3 C9 118.98(13)
O4 N4 O5 123.30(16)
O4 N4 C11 118.70(15)
O5 N4 C11 118.00(15)
O1 C1 N1 121.88(15)
O1 C1 C2 122.90(16)
N1 C1 C2 115.21(15)
C3 C2 C7 119.45(16)
C3 C2 C1 117.41(15)
C7 C2 C1 123.14(15)
C4 C3 C2 120.02(17)
C4 C3 H3A 120.0
C2 C3 H3A 120.0
C3 C4 C5 120.34(18)
C3 C4 H4A 119.8
C5 C4 H4A 119.8
C4 C5 C6 119.88(17)
C4 C5 H5A 120.1
C6 C5 H5A 120.1
C7 C6 C5 120.21(17)
C7 C6 H6A 119.9
C5 C6 H6A 119.9
C6 C7 C2 120.09(17)
C6 C7 H7A 120.0
C2 C7 H7A 120.0
N2 C8 C13 120.84(15)
N2 C8 C9 122.46(15)
C13 C8 C9 116.69(15)
C10 C9 C8 121.68(15)
C10 C9 N3 115.90(14)
C8 C9 N3 122.42(15)
C11 C10 C9 118.82(15)
C11 C10 H10A 120.6
C9 C10 H10A 120.6
C10 C11 C12 121.51(16)
C10 C11 N4 119.08(15)
C12 C11 N4 119.41(15)
C13 C12 C11 119.51(16)
C13 C12 H12A 120.2
C11 C12 H12A 120.2
C12 C13 C8 121.78(15)
C12 C13 H13A 119.1
C8 C13 H13A 119.1

loop_
_geom_bond_atom_site_label_1
_geom_bond_atom_site_label_2
_geom_bond_distance
O1 C1 1.227(2)
O2 N3 1.2247(19)
O3 N3 1.241(2)
O4 N4 1.2271(19)
O5 N4 1.230(2)
N1 C1 1.353(2)
N1 N2 1.386(2)
N1 H1 0.92(3)
N2 C8 1.355(2)
N2 H2 0.81(3)
N3 C9 1.447(2)
N4 C11 1.455(2)
C1 C2 1.498(2)
C2 C3 1.398(2)
C2 C7 1.401(3)
C3 C4 1.387(2)
C3 H3A 0.9500
C4 C5 1.390(3)
C4 H4A 0.9500
C5 C6 1.391(3)
C5 H5A 0.9500
C6 C7 1.386(2)
C6 H6A 0.9500
C7 H7A 0.9500
C8 C13 1.409(2)
C8 C9 1.420(2)
C9 C10 1.391(2)
C10 C11 1.372(2)
C10 H10A 0.9500
C11 C12 1.392(2)
C12 C13 1.370(3)
C12 H12A 0.9500
C13 H13A 0.9500

loop_
_geom_hbond_atom_site_label_D
_geom_hbond_atom_site_label_H
_geom_hbond_atom_site_label_A
_geom_hbond_site_symmetry_A
_geom_hbond_distance_DH
_geom_hbond_distance_HA
_geom_hbond_distance_DA
_geom_hbond_angle_DHA
N1 H1 O1 4 0.92(3) 1.96(3) 2.803(2) 151(2)
N2 H2 O3 2 0.81(3) 2.30(2) 2.968(2) 140(2)
N2 H2 O3 . 0.81(3) 2.02(2) 2.606(2) 129(2)

loop_
_geom_torsion_atom_site_label_1
_geom_torsion_atom_site_label_2
_geom_torsion_atom_site_label_3
_geom_torsion_atom_site_label_4
_geom_torsion
C1 N1 N2 C8 88.7(2)
N2 N1 C1 O1 -4.6(3)
N2 N1 C1 C2 176.85(15)
O1 C1 C2 C3 17.0(3)
N1 C1 C2 C3 -164.49(16)
O1 C1 C2 C7 -162.30(17)
N1 C1 C2 C7 16.2(2)
C7 C2 C3 C4 -0.4(3)
C1 C2 C3 C4 -179.70(16)
C2 C3 C4 C5 0.4(3)
C3 C4 C5 C6 -0.2(3)
C4 C5 C6 C7 0.0(3)
C5 C6 C7 C2 0.1(3)
C3 C2 C7 C6 0.1(3)
C1 C2 C7 C6 179.42(17)
N1 N2 C8 C13 2.4(3)
N1 N2 C8 C9 -178.54(15)
N2 C8 C9 C10 179.94(17)
C13 C8 C9 C10 -0.9(2)
N2 C8 C9 N3 -0.1(3)
C13 C8 C9 N3 179.06(16)
O2 N3 C9 C10 3.1(2)
O3 N3 C9 C10 -177.61(16)
O2 N3 C9 C8 -176.91(17)
O3 N3 C9 C8 2.4(2)
C8 C9 C10 C11 0.3(3)
N3 C9 C10 C11 -179.65(16)
C9 C10 C11 C12 0.0(3)
C9 C10 C11 N4 -179.65(16)
O4 N4 C11 C10 -5.3(2)
O5 N4 C11 C10 174.74(18)
O4 N4 C11 C12 175.03(17)
O5 N4 C11 C12 -4.9(2)
C10 C11 C12 C13 0.2(3)
N4 C11 C12 C13 179.91(16)
C11 C12 C13 C8 -0.9(3)
N2 C8 C13 C12 -179.65(17)
C9 C8 C13 C12 1.2(3)

loop_
_cod_related_entry_id
_cod_related_entry_database
_cod_related_entry_code
1 ChemSpider 2723591
